data_2228593
loop_
_publ_author_name
'Huang, Hua-Rong'
'Wen-Jiao, Guo'
'Du, Zhi-Yun'
'Fang, Yan-Xiong'
'Zhang, Kun'

_publ_section_title
;
 1,3-Bis[4-(methoxycarbonyl)benzyl]benzimidazolium bromide monohydrate
;
_journal_coeditor_code WN2412
_journal_issue 12
_journal_name_full 'Acta Crystallographica Section E'
_journal_page_first o3064
_journal_paper_doi 10.1107/S1600536810041929
_journal_volume 66
_journal_year 2010
_chemical_formula_iupac 'C25 H23 N2 O4 +, Br -, H2 O'
_chemical_formula_moiety 'C25 H23 N2 O4 +, Br -, H2 O'
_chemical_formula_sum 'C25 H25 Br N2 O5'
_chemical_formula_weight 513.38
_chemical_name_systematic
;
1,3-Bis[4-(methoxycarbonyl)benzyl]benzimidazolium bromide monohydrate
;
_space_group_IT_number 14
_symmetry_cell_setting monoclinic
_symmetry_space_group_name_Hall '-P 2ybc'
_symmetry_space_group_name_H-M 'P 1 21/c 1'
_atom_sites_solution_hydrogens geom
_atom_sites_solution_primary direct
_atom_sites_solution_secondary difmap
_audit_creation_method SHELXL-97
_cell_angle_alpha 90.00
_cell_angle_beta 107.006(3)
_cell_angle_gamma 90.00
_cell_formula_units_Z 4
_cell_length_a 13.604(2)
_cell_length_b 9.3537(16)
_cell_length_c 18.962(3)
_cell_measurement_reflns_used 3740
_cell_measurement_temperature 110(2)
_cell_measurement_theta_max 26.79
_cell_measurement_theta_min 2.33
_cell_volume 2307.4(6)
_computing_cell_refinement 'SAINT-Plus (Bruker, 1999)'
_computing_data_collection 'SMART (Bruker, 1999)'
_computing_data_reduction 'SAINT-Plus (Bruker, 1999)'
_computing_molecular_graphics 'SHELXTL (Sheldrick, 2008)'
_computing_publication_material 'SHELXTL (Sheldrick, 2008)'
_computing_structure_refinement 'SHELXL97 (Sheldrick, 2008)'
_computing_structure_solution 'SHELXS97 (Sheldrick, 2008)'
_diffrn_ambient_temperature 110(2)
_diffrn_measured_fraction_theta_full 0.989
_diffrn_measured_fraction_theta_max 0.989
_diffrn_measurement_device_type 'Bruker SMART CCD 1K area-detector diffractometer'
_diffrn_measurement_method '\f and \w scans'
_diffrn_radiation_monochromator graphite
_diffrn_radiation_source 'fine-focus sealed tube'
_diffrn_radiation_type MoK\a
_diffrn_radiation_wavelength 0.71073
_diffrn_reflns_av_R_equivalents 0.0455
_diffrn_reflns_av_sigmaI/netI 0.0616
_diffrn_reflns_limit_h_max 15
_diffrn_reflns_limit_h_min -17
_diffrn_reflns_limit_k_max 11
_diffrn_reflns_limit_k_min -11
_diffrn_reflns_limit_l_max 24
_diffrn_reflns_limit_l_min -18
_diffrn_reflns_number 13524
_diffrn_reflns_theta_full 27.07
_diffrn_reflns_theta_max 27.07
_diffrn_reflns_theta_min 2.25
_diffrn_standards_number 0
_exptl_absorpt_coefficient_mu 1.821
_exptl_absorpt_correction_T_max 0.5682
_exptl_absorpt_correction_T_min 0.5369
_exptl_absorpt_correction_type multi-scan
_exptl_absorpt_process_details '(SADABS; Sheldrick, 1996)'
_exptl_crystal_colour colorless
_exptl_crystal_density_diffrn 1.478
_exptl_crystal_density_method 'not measured'
_exptl_crystal_description block
_exptl_crystal_F_000 1056
_exptl_crystal_size_max 0.39
_exptl_crystal_size_mid 0.36
_exptl_crystal_size_min 0.35
_refine_diff_density_max 0.775
_refine_diff_density_min -0.346
_refine_ls_extinction_method none
_refine_ls_goodness_of_fit_ref 1.050
_refine_ls_hydrogen_treatment constr
_refine_ls_matrix_type full
_refine_ls_number_parameters 300
_refine_ls_number_reflns 5002
_refine_ls_number_restraints 0
_refine_ls_restrained_S_all 1.050
_refine_ls_R_factor_all 0.0752
_refine_ls_R_factor_gt 0.0408
_refine_ls_shift/su_max 0.000
_refine_ls_shift/su_mean 0.000
_refine_ls_structure_factor_coef Fsqd
_refine_ls_weighting_details 'calc w=1/[\s^2^(Fo^2^)+(0.0417P)^2^+0.4447P] where P=(Fo^2^+2Fc^2^)/3'
_refine_ls_weighting_scheme calc
_refine_ls_wR_factor_gt 0.0840
_refine_ls_wR_factor_ref 0.0961
_reflns_number_gt 3422
_reflns_number_total 5002
_reflns_threshold_expression I>2sigma(I)
_cod_data_source_file wn2412.cif
_cod_data_source_block I
_cod_original_cell_volume 2307.4(7)
_cod_original_sg_symbol_H-M 'P 21/c'
_cod_database_code 2228593
_cod_database_fobs_code 2228593

loop_
_symmetry_equiv_pos_as_xyz
'x, y, z'
'-x, y+1/2, -z+1/2'
'-x, -y, -z'
'x, -y-1/2, z-1/2'

loop_
_atom_site_type_symbol
_atom_site_label
_atom_site_fract_x
_atom_site_fract_y
_atom_site_fract_z
_atom_site_U_iso_or_equiv
_atom_site_adp_type
_atom_site_calc_flag
_atom_site_refinement_flags
_atom_site_occupancy
_atom_site_disorder_assembly
_atom_site_disorder_group
Br Br1 0.51077(2) 0.40648(3) 0.834559(16) 0.02439(10) Uani d . 1 . .
C C1 0.6347(2) 0.3275(3) 0.63706(15) 0.0175(6) Uani d . 1 . .
H H1 0.6346 0.2667 0.6772 0.021 Uiso calc R 1 . .
C C2 0.6389(2) 0.5212(3) 0.57082(15) 0.0145(6) Uani d . 1 . .
C C3 0.63019(19) 0.4021(3) 0.52566(14) 0.0137(6) Uani d . 1 . .
C C4 0.6237(2) 0.4155(3) 0.45119(15) 0.0178(6) Uani d . 1 . .
H H4 0.6179 0.3347 0.4198 0.021 Uiso calc R 1 . .
C C5 0.6263(2) 0.5528(3) 0.42594(16) 0.0233(7) Uani d . 1 . .
H H5 0.6223 0.5668 0.3756 0.028 Uiso calc R 1 . .
C C6 0.6346(2) 0.6733(3) 0.47144(16) 0.0214(7) Uani d . 1 . .
H H6 0.6357 0.7658 0.4511 0.026 Uiso calc R 1 . .
C C7 0.6410(2) 0.6601(3) 0.54498(16) 0.0201(7) Uani d . 1 . .
H H7 0.6466 0.7410 0.5762 0.024 Uiso calc R 1 . .
C C8 0.6423(2) 0.5565(3) 0.70503(15) 0.0200(7) Uani d . 1 . .
H H8A 0.6190 0.4961 0.7399 0.024 Uiso calc R 1 . .
H H8B 0.5916 0.6346 0.6886 0.024 Uiso calc R 1 . .
C C9 0.7443(2) 0.6214(3) 0.74563(15) 0.0175(6) Uani d . 1 . .
C C10 0.8378(2) 0.5707(3) 0.74080(15) 0.0198(7) Uani d . 1 . .
H H10 0.8398 0.4923 0.7094 0.024 Uiso calc R 1 . .
C C11 0.9281(2) 0.6342(3) 0.78168(16) 0.0209(7) Uani d . 1 . .
H H11 0.9919 0.5990 0.7780 0.025 Uiso calc R 1 . .
C C12 0.9273(2) 0.7487(3) 0.82806(15) 0.0172(6) Uani d . 1 . .
C C13 0.8336(2) 0.7982(3) 0.83393(16) 0.0229(7) Uani d . 1 . .
H H13 0.8317 0.8746 0.8665 0.027 Uiso calc R 1 . .
C C14 0.7432(2) 0.7356(3) 0.79225(16) 0.0237(7) Uani d . 1 . .
H H14 0.6793 0.7713 0.7955 0.028 Uiso calc R 1 . .
C C15 1.0268(2) 0.8163(3) 0.86905(16) 0.0202(7) Uani d . 1 . .
C C16 1.1068(2) 0.9863(4) 0.96014(18) 0.0311(8) Uani d . 1 . .
H H16A 1.1500 0.9130 0.9913 0.047 Uiso calc R 1 . .
H H16B 1.0889 1.0592 0.9914 0.047 Uiso calc R 1 . .
H H16C 1.1443 1.0309 0.9290 0.047 Uiso calc R 1 . .
C C17 0.6111(2) 0.1329(3) 0.54368(16) 0.0180(6) Uani d . 1 . .
H H17A 0.5744 0.1315 0.4902 0.022 Uiso calc R 1 . .
H H17B 0.5669 0.0846 0.5696 0.022 Uiso calc R 1 . .
C C18 0.7096(2) 0.0511(3) 0.55708(16) 0.0183(6) Uani d . 1 . .
C C19 0.7559(2) -0.0094(3) 0.62603(16) 0.0198(7) Uani d . 1 . .
H H19 0.7242 0.0011 0.6643 0.024 Uiso calc R 1 . .
C C20 0.8467(2) -0.0841(3) 0.63950(16) 0.0203(6) Uani d . 1 . .
H H20 0.8774 -0.1250 0.6867 0.024 Uiso calc R 1 . .
C C21 0.8938(2) -0.0994(3) 0.58324(17) 0.0221(7) Uani d . 1 . .
C C22 0.8476(2) -0.0409(3) 0.51461(17) 0.0246(7) Uani d . 1 . .
H H22 0.8788 -0.0526 0.4762 0.029 Uiso calc R 1 . .
C C23 0.7567(2) 0.0343(3) 0.50129(17) 0.0238(7) Uani d . 1 . .
H H23 0.7260 0.0747 0.4540 0.029 Uiso calc R 1 . .
C C24 0.9937(2) -0.1754(3) 0.5955(2) 0.0281(8) Uani d . 1 . .
C C25 1.1340(2) -0.2807(4) 0.6830(2) 0.0410(9) Uani d . 1 . .
H H25A 1.1294 -0.3672 0.6531 0.061 Uiso calc R 1 . .
H H25B 1.1572 -0.3061 0.7354 0.061 Uiso calc R 1 . .
H H25C 1.1832 -0.2141 0.6720 0.061 Uiso calc R 1 . .
N N1 0.64248(17) 0.4697(2) 0.64073(12) 0.0159(5) Uani d . 1 . .
N N2 0.62711(17) 0.2832(2) 0.56895(12) 0.0150(5) Uani d . 1 . .
O O1 1.10918(15) 0.7850(2) 0.86183(11) 0.0258(5) Uani d . 1 . .
O O2 1.01338(14) 0.9206(2) 0.91378(11) 0.0246(5) Uani d . 1 . .
O O3 1.03392(18) -0.1982(3) 0.54791(14) 0.0406(6) Uani d . 1 . .
O O4 1.03454(16) -0.2138(2) 0.66612(12) 0.0312(5) Uani d . 1 . .
O O1W 0.63208(16) 0.1475(2) 0.77270(11) 0.0273(5) Uani d . 1 . .
H H1A 0.5960 0.2114 0.7851 0.041 Uiso d R 1 . .
H H1B 0.5933 0.0829 0.7485 0.041 Uiso d R 1 . .

loop_
_atom_site_aniso_label
_atom_site_aniso_U_11
_atom_site_aniso_U_22
_atom_site_aniso_U_33
_atom_site_aniso_U_12
_atom_site_aniso_U_13
_atom_site_aniso_U_23
Br1 0.02588(17) 0.02610(17) 0.02259(17) 0.00320(15) 0.00927(12) 0.00488(14)
C1 0.0135(15) 0.0212(16) 0.0173(16) 0.0022(12) 0.0037(12) 0.0028(13)
C2 0.0114(14) 0.0154(15) 0.0157(15) -0.0003(11) 0.0027(11) 0.0001(12)
C3 0.0089(13) 0.0144(13) 0.0162(14) -0.0020(12) 0.0012(10) 0.0015(12)
C4 0.0184(15) 0.0191(15) 0.0160(14) -0.0049(13) 0.0052(11) -0.0032(13)
C5 0.0225(16) 0.0270(17) 0.0200(16) -0.0031(13) 0.0054(13) 0.0037(13)
C6 0.0181(16) 0.0179(16) 0.0272(17) -0.0026(13) 0.0054(13) 0.0061(13)
C7 0.0178(16) 0.0163(15) 0.0261(17) -0.0013(12) 0.0065(13) -0.0001(13)
C8 0.0220(16) 0.0240(16) 0.0159(15) 0.0011(13) 0.0087(12) -0.0054(12)
C9 0.0186(15) 0.0216(16) 0.0140(15) -0.0008(12) 0.0073(12) 0.0011(12)
C10 0.0236(16) 0.0175(15) 0.0183(15) 0.0029(13) 0.0062(12) -0.0007(12)
C11 0.0163(15) 0.0210(16) 0.0259(17) 0.0043(12) 0.0069(13) 0.0042(13)
C12 0.0175(15) 0.0193(15) 0.0142(14) -0.0014(12) 0.0040(12) 0.0016(12)
C13 0.0238(17) 0.0246(17) 0.0218(17) -0.0007(13) 0.0091(13) -0.0083(13)
C14 0.0150(15) 0.0323(18) 0.0256(17) 0.0026(13) 0.0084(13) -0.0106(14)
C15 0.0177(16) 0.0213(16) 0.0213(16) 0.0019(13) 0.0051(12) 0.0041(13)
C16 0.0222(18) 0.041(2) 0.0300(19) -0.0085(15) 0.0067(14) -0.0140(16)
C17 0.0208(16) 0.0119(14) 0.0199(16) -0.0027(12) 0.0039(12) -0.0001(12)
C18 0.0184(15) 0.0118(14) 0.0246(16) -0.0042(12) 0.0060(12) -0.0025(12)
C19 0.0216(16) 0.0175(15) 0.0223(16) -0.0033(13) 0.0097(13) -0.0007(13)
C20 0.0196(15) 0.0146(14) 0.0248(16) -0.0036(13) 0.0033(12) -0.0004(13)
C21 0.0208(15) 0.0135(14) 0.0333(18) -0.0008(13) 0.0100(13) -0.0006(14)
C22 0.0268(17) 0.0201(16) 0.0306(18) -0.0003(14) 0.0145(14) -0.0017(14)
C23 0.0291(18) 0.0193(16) 0.0238(17) 0.0008(14) 0.0089(14) 0.0044(13)
C24 0.0225(17) 0.0198(17) 0.045(2) -0.0019(14) 0.0142(16) 0.0007(15)
C25 0.0204(18) 0.034(2) 0.064(3) 0.0094(16) 0.0054(17) -0.0011(19)
N1 0.0152(13) 0.0175(12) 0.0161(13) 0.0005(10) 0.0061(10) -0.0024(10)
N2 0.0146(12) 0.0133(12) 0.0163(13) -0.0014(10) 0.0029(10) 0.0017(10)
O1 0.0178(12) 0.0253(12) 0.0345(13) 0.0012(9) 0.0077(9) -0.0024(10)
O2 0.0154(10) 0.0332(13) 0.0247(11) -0.0023(10) 0.0050(8) -0.0103(10)
O3 0.0364(14) 0.0392(15) 0.0547(17) 0.0107(12) 0.0267(13) 0.0050(12)
O4 0.0196(11) 0.0291(12) 0.0432(15) 0.0067(10) 0.0065(10) 0.0029(11)
O1W 0.0282(12) 0.0296(12) 0.0249(12) -0.0060(10) 0.0092(10) -0.0058(10)

loop_
_atom_type_symbol
_atom_type_description
_atom_type_scat_dispersion_real
_atom_type_scat_dispersion_imag
_atom_type_scat_source
C C 0.0033 0.0016 'International Tables Vol C Tables 4.2.6.8 and 6.1.1.4'
H H 0.0000 0.0000 'International Tables Vol C Tables 4.2.6.8 and 6.1.1.4'
N N 0.0061 0.0033 'International Tables Vol C Tables 4.2.6.8 and 6.1.1.4'
O O 0.0106 0.0060 'International Tables Vol C Tables 4.2.6.8 and 6.1.1.4'
Br Br -0.2901 2.4595 'International Tables Vol C Tables 4.2.6.8 and 6.1.1.4'

loop_
_geom_angle_atom_site_label_1
_geom_angle_atom_site_label_2
_geom_angle_atom_site_label_3
_geom_angle_site_symmetry_1
_geom_angle_site_symmetry_3
_geom_angle
_geom_angle_publ_flag
N2 C1 N1 . . 110.0(3) ?
N2 C1 H1 . . 125.0 ?
N1 C1 H1 . . 125.0 ?
C3 C2 C7 . . 122.6(3) ?
C3 C2 N1 . . 106.3(2) ?
C7 C2 N1 . . 131.1(3) ?
C2 C3 N2 . . 106.8(2) ?
C2 C3 C4 . . 121.4(2) ?
N2 C3 C4 . . 131.8(2) ?
C5 C4 C3 . . 115.9(3) ?
C5 C4 H4 . . 122.1 ?
C3 C4 H4 . . 122.1 ?
C4 C5 C6 . . 122.8(3) ?
C4 C5 H5 . . 118.6 ?
C6 C5 H5 . . 118.6 ?
C7 C6 C5 . . 121.4(3) ?
C7 C6 H6 . . 119.3 ?
C5 C6 H6 . . 119.3 ?
C6 C7 C2 . . 116.0(3) ?
C6 C7 H7 . . 122.0 ?
C2 C7 H7 . . 122.0 ?
N1 C8 C9 . . 115.1(2) ?
N1 C8 H8A . . 108.5 ?
C9 C8 H8A . . 108.5 ?
N1 C8 H8B . . 108.5 ?
C9 C8 H8B . . 108.5 ?
H8A C8 H8B . . 107.5 ?
C10 C9 C14 . . 119.1(3) ?
C10 C9 C8 . . 123.8(3) ?
C14 C9 C8 . . 117.1(2) ?
C11 C10 C9 . . 120.0(3) ?
C11 C10 H10 . . 120.0 ?
C9 C10 H10 . . 120.0 ?
C10 C11 C12 . . 121.1(3) ?
C10 C11 H11 . . 119.4 ?
C12 C11 H11 . . 119.4 ?
C11 C12 C13 . . 119.0(3) ?
C11 C12 C15 . . 118.9(3) ?
C13 C12 C15 . . 122.1(3) ?
C14 C13 C12 . . 119.8(3) ?
C14 C13 H13 . . 120.1 ?
C12 C13 H13 . . 120.1 ?
C13 C14 C9 . . 121.0(3) ?
C13 C14 H14 . . 119.5 ?
C9 C14 H14 . . 119.5 ?
O1 C15 O2 . . 123.5(3) ?
O1 C15 C12 . . 124.8(3) ?
O2 C15 C12 . . 111.6(2) ?
O2 C16 H16A . . 109.5 ?
O2 C16 H16B . . 109.5 ?
H16A C16 H16B . . 109.5 ?
O2 C16 H16C . . 109.5 ?
H16A C16 H16C . . 109.5 ?
H16B C16 H16C . . 109.5 ?
N2 C17 C18 . . 112.9(2) ?
N2 C17 H17A . . 109.0 ?
C18 C17 H17A . . 109.0 ?
N2 C17 H17B . . 109.0 ?
C18 C17 H17B . . 109.0 ?
H17A C17 H17B . . 107.8 ?
C19 C18 C23 . . 118.9(3) ?
C19 C18 C17 . . 120.1(3) ?
C23 C18 C17 . . 121.0(3) ?
C20 C19 C18 . . 120.9(3) ?
C20 C19 H19 . . 119.5 ?
C18 C19 H19 . . 119.5 ?
C19 C20 C21 . . 119.7(3) ?
C19 C20 H20 . . 120.2 ?
C21 C20 H20 . . 120.2 ?
C22 C21 C20 . . 119.5(3) ?
C22 C21 C24 . . 118.6(3) ?
C20 C21 C24 . . 121.9(3) ?
C23 C22 C21 . . 120.7(3) ?
C23 C22 H22 . . 119.7 ?
C21 C22 H22 . . 119.7 ?
C22 C23 C18 . . 120.2(3) ?
C22 C23 H23 . . 119.9 ?
C18 C23 H23 . . 119.9 ?
O3 C24 O4 . . 123.7(3) ?
O3 C24 C21 . . 124.2(3) ?
O4 C24 C21 . . 112.2(3) ?
O4 C25 H25A . . 109.5 ?
O4 C25 H25B . . 109.5 ?
H25A C25 H25B . . 109.5 ?
O4 C25 H25C . . 109.5 ?
H25A C25 H25C . . 109.5 ?
H25B C25 H25C . . 109.5 ?
C1 N1 C2 . . 108.3(2) ?
C1 N1 C8 . . 125.2(2) ?
C2 N1 C8 . . 126.1(2) ?
C1 N2 C3 . . 108.5(2) ?
C1 N2 C17 . . 124.8(2) ?
C3 N2 C17 . . 126.5(2) ?
C15 O2 C16 . . 115.7(2) ?
C24 O4 C25 . . 115.3(3) ?
H1A O1W H1B . . 109.6 ?

loop_
_geom_bond_atom_site_label_1
_geom_bond_atom_site_label_2
_geom_bond_site_symmetry_2
_geom_bond_distance
_geom_bond_publ_flag
C1 N2 . 1.331(3) ?
C1 N1 . 1.334(3) ?
C1 H1 . 0.9500 ?
C2 C3 . 1.389(4) ?
C2 C7 . 1.392(4) ?
C2 N1 . 1.398(3) ?
C3 N2 . 1.390(3) ?
C3 C4 . 1.394(4) ?
C4 C5 . 1.375(4) ?
C4 H4 . 0.9500 ?
C5 C6 . 1.403(4) ?
C5 H5 . 0.9500 ?
C6 C7 . 1.377(4) ?
C6 H6 . 0.9500 ?
C7 H7 . 0.9500 ?
C8 N1 . 1.466(3) ?
C8 C9 . 1.504(4) ?
C8 H8A . 0.9900 ?
C8 H8B . 0.9900 ?
C9 C10 . 1.385(4) ?
C9 C14 . 1.390(4) ?
C10 C11 . 1.381(4) ?
C10 H10 . 0.9500 ?
C11 C12 . 1.388(4) ?
C11 H11 . 0.9500 ?
C12 C13 . 1.391(4) ?
C12 C15 . 1.490(4) ?
C13 C14 . 1.382(4) ?
C13 H13 . 0.9500 ?
C14 H14 . 0.9500 ?
C15 O1 . 1.205(3) ?
C15 O2 . 1.340(3) ?
C16 O2 . 1.453(3) ?
C16 H16A . 0.9800 ?
C16 H16B . 0.9800 ?
C16 H16C . 0.9800 ?
C17 N2 . 1.481(3) ?
C17 C18 . 1.499(4) ?
C17 H17A . 0.9900 ?
C17 H17B . 0.9900 ?
C18 C19 . 1.394(4) ?
C18 C23 . 1.396(4) ?
C19 C20 . 1.378(4) ?
C19 H19 . 0.9500 ?
C20 C21 . 1.403(4) ?
C20 H20 . 0.9500 ?
C21 C22 . 1.382(4) ?
C21 C24 . 1.490(4) ?
C22 C23 . 1.381(4) ?
C22 H22 . 0.9500 ?
C23 H23 . 0.9500 ?
C24 O3 . 1.204(4) ?
C24 O4 . 1.340(4) ?
C25 O4 . 1.439(4) ?
C25 H25A . 0.9800 ?
C25 H25B . 0.9800 ?
C25 H25C . 0.9800 ?
O1W H1A . 0.8490 ?
O1W H1B . 0.8441 ?

loop_
_geom_hbond_atom_site_label_D
_geom_hbond_atom_site_label_H
_geom_hbond_atom_site_label_A
_geom_hbond_site_symmetry_A
_geom_hbond_distance_DH
_geom_hbond_distance_HA
_geom_hbond_distance_DA
_geom_hbond_angle_DHA
_geom_hbond_publ_flag
C1 H1 O1W . 0.95 2.14 3.083(3) 174.7 y
O1W H1A Br1 . 0.85 2.49 3.332(2) 172.6 y
O1W H1B Br1 2_646 0.84 2.43 3.269(2) 172.6 y

loop_
_geom_torsion_atom_site_label_1
_geom_torsion_atom_site_label_2
_geom_torsion_atom_site_label_3
_geom_torsion_atom_site_label_4
_geom_torsion_site_symmetry_1
_geom_torsion_site_symmetry_2
_geom_torsion_site_symmetry_3
_geom_torsion_site_symmetry_4
_geom_torsion
_geom_torsion_publ_flag
C7 C2 C3 N2 . . . . -178.0(2) ?
N1 C2 C3 N2 . . . . 0.9(3) ?
C7 C2 C3 C4 . . . . 0.5(4) ?
N1 C2 C3 C4 . . . . 179.4(2) ?
C2 C3 C4 C5 . . . . -0.1(4) ?
N2 C3 C4 C5 . . . . 177.9(3) ?
C3 C4 C5 C6 . . . . -0.2(4) ?
C4 C5 C6 C7 . . . . 0.2(4) ?
C5 C6 C7 C2 . . . . 0.1(4) ?
C3 C2 C7 C6 . . . . -0.4(4) ?
N1 C2 C7 C6 . . . . -179.1(3) ?
N1 C8 C9 C10 . . . . -20.6(4) ?
N1 C8 C9 C14 . . . . 161.6(3) ?
C14 C9 C10 C11 . . . . -0.4(4) ?
C8 C9 C10 C11 . . . . -178.1(3) ?
C9 C10 C11 C12 . . . . 0.1(4) ?
C10 C11 C12 C13 . . . . 1.0(4) ?
C10 C11 C12 C15 . . . . -178.0(3) ?
C11 C12 C13 C14 . . . . -1.8(4) ?
C15 C12 C13 C14 . . . . 177.2(3) ?
C12 C13 C14 C9 . . . . 1.6(5) ?
C10 C9 C14 C13 . . . . -0.5(4) ?
C8 C9 C14 C13 . . . . 177.4(3) ?
C11 C12 C15 O1 . . . . 4.8(4) ?
C13 C12 C15 O1 . . . . -174.2(3) ?
C11 C12 C15 O2 . . . . -177.2(2) ?
C13 C12 C15 O2 . . . . 3.9(4) ?
N2 C17 C18 C19 . . . . 83.0(3) ?
N2 C17 C18 C23 . . . . -96.9(3) ?
C23 C18 C19 C20 . . . . 0.4(4) ?
C17 C18 C19 C20 . . . . -179.6(3) ?
C18 C19 C20 C21 . . . . 0.2(4) ?
C19 C20 C21 C22 . . . . -0.9(4) ?
C19 C20 C21 C24 . . . . 178.2(3) ?
C20 C21 C22 C23 . . . . 1.1(4) ?
C24 C21 C22 C23 . . . . -178.0(3) ?
C21 C22 C23 C18 . . . . -0.6(4) ?
C19 C18 C23 C22 . . . . -0.2(4) ?
C17 C18 C23 C22 . . . . 179.8(3) ?
C22 C21 C24 O3 . . . . -5.4(5) ?
C20 C21 C24 O3 . . . . 175.5(3) ?
C22 C21 C24 O4 . . . . 173.7(3) ?
C20 C21 C24 O4 . . . . -5.3(4) ?
N2 C1 N1 C2 . . . . 0.5(3) ?
N2 C1 N1 C8 . . . . 173.9(2) ?
C3 C2 N1 C1 . . . . -0.9(3) ?
C7 C2 N1 C1 . . . . 177.9(3) ?
C3 C2 N1 C8 . . . . -174.2(2) ?
C7 C2 N1 C8 . . . . 4.6(5) ?
C9 C8 N1 C1 . . . . 108.2(3) ?
C9 C8 N1 C2 . . . . -79.5(3) ?
N1 C1 N2 C3 . . . . 0.1(3) ?
N1 C1 N2 C17 . . . . -176.2(2) ?
C2 C3 N2 C1 . . . . -0.7(3) ?
C4 C3 N2 C1 . . . . -178.9(3) ?
C2 C3 N2 C17 . . . . 175.5(2) ?
C4 C3 N2 C17 . . . . -2.7(5) ?
C18 C17 N2 C1 . . . . -86.9(3) ?
C18 C17 N2 C3 . . . . 97.5(3) ?
O1 C15 O2 C16 . . . . -6.2(4) ?
C12 C15 O2 C16 . . . . 175.7(2) ?
O3 C24 O4 C25 . . . . 2.5(5) ?
C21 C24 O4 C25 . . . . -176.6(3) ?

loop_
_cod_related_entry_id
_cod_related_entry_database
_cod_related_entry_code
1 ChemSpider 30656396
